data_4077681
loop_
_publ_author_name
'Cronin, Leroy'
'Higgitt, Catherine L.'
'Perutz, Robin N.'

_publ_section_title
;
 Structure and Dynamic Exchange in Rhodium \h2-Naphthalene and Rhodium
 \h2-Phenanthrene Complexes:&#x00A0; Quantitative NOESY and EXSY Studies
;
_journal_issue 4
_journal_name_full Organometallics
_journal_page_first 672
_journal_paper_doi 10.1021/om9908377
_journal_volume 19
_journal_year 2000
_chemical_formula_sum 'C26 H36 P2 Rh2'
_chemical_formula_weight 616.31
_chemical_name_systematic
;
 ?
;
_space_group_IT_number 14
_symmetry_cell_setting monoclinic
_symmetry_space_group_name_Hall '-P 2ybc'
_symmetry_space_group_name_H-M 'P 1 21/c 1'
_atom_sites_solution_hydrogens geom
_atom_sites_solution_primary direct
_atom_sites_solution_secondary difmap
_audit_creation_method SHELXL
_cell_angle_alpha 90.00
_cell_angle_beta 95.40(6)
_cell_angle_gamma 90.00
_cell_formula_units_Z 8
_cell_length_a 11.120(9)
_cell_length_b 15.739(5)
_cell_length_c 30.074(18)
_cell_measurement_reflns_used 20
_cell_measurement_temperature 293(2)
_cell_measurement_theta_max 16.02
_cell_measurement_theta_min 13.76
_cell_volume 5240(6)
_computing_cell_refinement teXray
_computing_data_collection teXray
_computing_data_reduction teXray
_computing_molecular_graphics teXsan
_computing_publication_material teXsan
_computing_structure_refinement 'SHELXL-93 (Sheldrick, 1993)'
_computing_structure_solution 'SHELXS-87 (Sheldrick, 19990)'
_diffrn_ambient_temperature 293(2)
_diffrn_measurement_device 'Rigaku AFC6'
_diffrn_measurement_method \w--2\q
_diffrn_radiation_monochromator graphite
_diffrn_radiation_source 'fine-focus sealed tube'
_diffrn_radiation_type MoK\a
_diffrn_radiation_wavelength 0.71069
_diffrn_reflns_av_R_equivalents 0.0000
_diffrn_reflns_av_sigmaI/netI 0.0379
_diffrn_reflns_limit_h_max 13
_diffrn_reflns_limit_h_min 0
_diffrn_reflns_limit_k_max 18
_diffrn_reflns_limit_k_min 0
_diffrn_reflns_limit_l_max 35
_diffrn_reflns_limit_l_min -35
_diffrn_reflns_number 9229
_diffrn_reflns_theta_max 25.02
_diffrn_reflns_theta_min 2.54
_diffrn_standards_decay_% 0
_diffrn_standards_interval_count 150
_diffrn_standards_number 3
_exptl_absorpt_coefficient_mu 1.393
_exptl_absorpt_correction_T_max 1.000
_exptl_absorpt_correction_T_min 0.895
_exptl_absorpt_correction_type none
_exptl_crystal_colour red
_exptl_crystal_density_diffrn 1.562
_exptl_crystal_density_method 'not measured'
_exptl_crystal_description block
_exptl_crystal_F_000 2496
_exptl_crystal_size_max 0.4
_exptl_crystal_size_mid 0.38
_exptl_crystal_size_min 0.36
_refine_diff_density_max 0.796
_refine_diff_density_min -0.549
_refine_diff_density_rms 0.141
_refine_ls_extinction_method none
_refine_ls_goodness_of_fit_all 1.112
_refine_ls_goodness_of_fit_obs 1.090
_refine_ls_hydrogen_treatment mixed
_refine_ls_matrix_type full
_refine_ls_number_parameters 565
_refine_ls_number_reflns 9137
_refine_ls_number_restraints 0
_refine_ls_restrained_S_all 1.756
_refine_ls_restrained_S_obs 1.090
_refine_ls_R_factor_all 0.0781
_refine_ls_R_factor_obs 0.0475
_refine_ls_shift/esd_max -0.001
_refine_ls_shift/esd_mean 0.000
_refine_ls_structure_factor_coef Fsqd
_refine_ls_weighting_details 'w=1/[\s^2^(Fo^2^)+(0.0417P)^2^+46.2642P] where P=(Fo^2^+2Fc^2^)/3'
_refine_ls_weighting_scheme calc
_refine_ls_wR_factor_all 0.2248
_refine_ls_wR_factor_obs 0.1232
_reflns_number_observed 7149
_reflns_number_total 9229
_reflns_observed_criterion >2sigma(I)
_cod_data_source_file om9908377.cif
_cod_data_source_block shelxl
_cod_depositor_comments
;
The following automatic conversions were performed:

'_refine_ls_weighting_scheme' value 'calc
w=1/[\s^2^(Fo^2^)+(0.0417P)^2^+46.2642P] where P=(Fo^2^+2Fc^2^)/3'
was changed to 'calc'. New tag '_refine_ls_weighting_details' was
created. The value of the new tag was set to
'w=1/[\s^2^(Fo^2^)+(0.0417P)^2^+46.2642P] where P=(Fo^2^+2Fc^2^)/3'.

Automatic conversion script
Id: cif_fix_values 3143 2015-03-26 13:38:13Z robertas 
;
_cod_original_cell_volume 5240.0(55)
_cod_original_sg_symbol_H-M 'P 21/c'
_cod_database_code 4077681

loop_
_symmetry_equiv_pos_as_xyz
'x, y, z'
'-x, y+1/2, -z+1/2'
'-x, -y, -z'
'x, -y-1/2, z-1/2'

loop_
_atom_site_aniso_label
_atom_site_aniso_U_11
_atom_site_aniso_U_22
_atom_site_aniso_U_33
_atom_site_aniso_U_23
_atom_site_aniso_U_13
_atom_site_aniso_U_12
Rh1 0.0477(4) 0.0316(3) 0.0441(4) -0.0022(3) 0.0161(3) -0.0009(3)
Rh2 0.0379(3) 0.0272(3) 0.0370(3) -0.0002(3) 0.0034(3) 0.0010(3)
Rh4 0.0363(3) 0.0457(4) 0.0384(4) 0.0026(3) -0.0027(3) 0.0029(3)
Rh3 0.0380(3) 0.0321(3) 0.0310(3) 0.0048(3) -0.0004(3) -0.0008(3)
P2 0.0402(12) 0.0377(12) 0.0398(12) 0.0011(10) 0.0039(9) -0.0010(9)
P1 0.0522(13) 0.0444(13) 0.0343(11) -0.0040(10) 0.0083(10) -0.0031(11)
P3 0.0436(12) 0.0336(11) 0.0422(12) 0.0006(9) -0.0006(10) 0.0002(9)
P4 0.0361(12) 0.0543(14) 0.0493(14) -0.0021(11) 0.0004(10) 0.0018(10)
C1 0.042(5) 0.030(4) 0.048(5) 0.001(4) 0.009(4) -0.003(4)
C10 0.042(5) 0.032(4) 0.043(5) -0.006(4) 0.001(4) 0.003(4)
C9 0.042(5) 0.052(5) 0.048(5) -0.007(4) 0.000(4) -0.001(4)
C8 0.052(6) 0.065(6) 0.047(5) -0.018(5) -0.017(4) 0.006(5)
C7 0.068(6) 0.057(6) 0.037(5) -0.003(4) -0.002(5) 0.010(5)
C6 0.055(5) 0.041(5) 0.038(5) 0.006(4) 0.007(4) 0.007(4)
C5 0.039(4) 0.028(4) 0.035(4) -0.001(3) 0.007(3) 0.005(3)
C4 0.036(4) 0.026(4) 0.046(5) 0.004(4) 0.008(4) 0.005(3)
C3 0.034(4) 0.036(4) 0.036(4) -0.008(4) -0.004(3) 0.004(3)
C2 0.049(5) 0.031(4) 0.034(4) 0.005(3) 0.010(4) 0.007(4)
C11 0.071(8) 0.027(6) 0.195(18) 0.009(8) 0.010(10) -0.016(5)
C12 0.235(22) 0.031(6) 0.065(8) -0.008(6) 0.011(12) 0.016(10)
C13 0.136(14) 0.048(7) 0.141(15) 0.026(9) 0.084(12) 0.041(8)
C14 0.096(10) 0.053(7) 0.109(12) 0.021(7) -0.005(9) 0.011(7)
C15 0.117(11) 0.034(6) 0.104(10) 0.010(6) 0.057(9) 0.005(7)
C16 0.081(8) 0.033(5) 0.076(7) 0.002(5) 0.017(6) -0.003(5)
C17 0.054(6) 0.031(5) 0.113(10) -0.013(6) 0.010(6) -0.007(4)
C18 0.109(10) 0.038(5) 0.049(6) -0.007(5) -0.018(6) -0.005(6)
C19 0.077(8) 0.030(5) 0.122(11) -0.026(6) 0.038(8) -0.005(5)
C20 0.067(7) 0.038(6) 0.105(10) -0.005(6) -0.011(7) 0.005(5)
C21 0.105(9) 0.102(10) 0.035(5) -0.003(6) -0.014(6) -0.017(8)
C22 0.085(8) 0.048(6) 0.061(6) 0.005(5) 0.014(6) -0.012(5)
C23 0.085(8) 0.087(9) 0.084(8) 0.010(7) 0.048(7) 0.015(7)
C24 0.062(6) 0.059(6) 0.051(6) -0.016(5) 0.003(5) -0.022(5)
C25 0.074(7) 0.064(7) 0.053(6) 0.003(5) 0.028(5) -0.005(5)
C26 0.044(6) 0.072(8) 0.108(10) 0.026(7) -0.002(6) 0.005(5)
C27 0.047(5) 0.038(5) 0.029(4) 0.009(4) -0.005(4) -0.007(4)
C36 0.032(4) 0.057(5) 0.032(4) 0.006(4) 0.000(3) 0.004(4)
C35 0.042(5) 0.077(7) 0.040(5) 0.002(5) 0.003(4) -0.009(5)
C34 0.052(6) 0.110(10) 0.053(6) -0.014(6) 0.014(5) 0.017(7)
C33 0.059(6) 0.064(7) 0.052(6) -0.018(5) 0.003(5) 0.009(5)
C32 0.047(5) 0.046(5) 0.047(5) -0.010(4) 0.007(4) -0.002(4)
C31 0.038(4) 0.040(4) 0.025(4) 0.006(3) -0.007(3) 0.001(4)
C30 0.033(4) 0.039(4) 0.035(4) 0.001(4) 0.000(3) 0.000(4)
C29 0.038(4) 0.034(4) 0.039(5) 0.000(4) -0.003(4) 0.005(4)
C28 0.048(5) 0.031(4) 0.052(5) 0.005(4) 0.000(4) 0.004(4)
C37 0.123(11) 0.054(7) 0.042(6) 0.015(5) 0.012(6) 0.034(7)
C38 0.098(9) 0.044(6) 0.066(7) 0.032(5) -0.038(7) -0.023(6)
C39 0.063(6) 0.069(7) 0.050(6) 0.024(5) 0.013(5) 0.004(5)
C40 0.086(8) 0.056(6) 0.035(5) -0.001(4) -0.028(5) 0.001(6)
C41 0.059(6) 0.080(8) 0.070(7) 0.032(7) 0.000(6) 0.017(6)
C42 0.145(13) 0.073(8) 0.020(5) 0.012(5) -0.015(6) 0.035(8)
C43 0.058(6) 0.070(7) 0.063(7) 0.011(6) -0.016(5) -0.002(6)
C44 0.093(9) 0.050(6) 0.055(6) 0.012(5) -0.019(6) 0.005(6)
C45 0.081(10) 0.133(14) 0.071(9) 0.063(9) -0.020(7) -0.029(9)
C46 0.071(9) 0.177(17) 0.070(9) 0.078(11) 0.027(7) 0.054(11)
C47 0.054(6) 0.056(6) 0.102(9) 0.002(6) 0.021(6) -0.005(5)
C48 0.156(13) 0.056(7) 0.058(7) -0.022(6) -0.010(8) -0.022(8)
C49 0.056(6) 0.037(5) 0.116(10) 0.026(6) 0.002(6) 0.008(5)
C50 0.050(6) 0.088(8) 0.054(6) 0.019(6) 0.011(5) 0.004(5)
C51 0.074(7) 0.077(8) 0.080(8) -0.033(7) 0.016(6) -0.026(6)
C52 0.052(6) 0.076(8) 0.097(9) -0.004(7) 0.007(6) 0.018(6)

loop_
_atom_site_label
_atom_site_type_symbol
_atom_site_fract_x
_atom_site_fract_y
_atom_site_fract_z
_atom_site_U_iso_or_equiv
_atom_site_thermal_displace_type
_atom_site_occupancy
_atom_site_calc_flag
_atom_site_refinement_flags
Rh1 Rh 0.43347(6) 0.46303(4) 0.24360(2) 0.0404(2) Uani 1 d .
Rh2 Rh 0.10115(6) 0.61594(4) 0.31198(2) 0.0341(2) Uani 1 d .
Rh4 Rh 0.46177(6) 0.20890(4) 0.49793(2) 0.0405(2) Uani 1 d .
Rh3 Rh 0.08734(6) 0.15787(4) 0.39530(2) 0.0340(2) Uani 1 d .
P2 P -0.0662(2) 0.53866(14) 0.30846(7) 0.0392(5) Uani 1 d .
P1 P 0.4984(2) 0.53357(15) 0.18702(7) 0.0433(5) Uani 1 d .
P3 P 0.0324(2) 0.02210(14) 0.39715(8) 0.0401(5) Uani 1 d .
P4 P 0.6153(2) 0.2604(2) 0.46453(8) 0.0468(6) Uani 1 d .
C1 C 0.4148(8) 0.5744(5) 0.2835(3) 0.039(2) Uani 1 d .
H1 H 0.4675(78) 0.6145(57) 0.2776(29) 0.047 Uiso 1 d .
C10 C 0.4238(7) 0.5552(5) 0.3313(3) 0.039(2) Uani 1 d .
C9 C 0.5291(8) 0.5711(6) 0.3580(3) 0.047(2) Uani 1 d .
H9 H 0.5939(8) 0.5959(6) 0.3455(3) 0.057 Uiso 1 calc R
C8 C 0.5407(9) 0.5511(6) 0.4031(3) 0.056(3) Uani 1 d .
H8 H 0.6129(9) 0.5618(6) 0.4203(3) 0.067 Uiso 1 calc R
C7 C 0.4439(9) 0.5150(6) 0.4225(3) 0.054(2) Uani 1 d .
H7 H 0.4512(9) 0.5002(6) 0.4526(3) 0.065 Uiso 1 calc R
C6 C 0.3366(8) 0.5016(5) 0.3961(3) 0.044(2) Uani 1 d .
H6 H 0.2711(8) 0.4788(5) 0.4091(3) 0.053 Uiso 1 calc R
C5 C 0.3234(7) 0.5214(5) 0.3504(3) 0.034(2) Uani 1 d .
C4 C 0.2091(7) 0.5049(5) 0.3232(3) 0.036(2) Uani 1 d .
H4 H 0.1610(74) 0.4625(54) 0.3336(28) 0.043 Uiso 1 d .
C3 C 0.1995(7) 0.5247(5) 0.2767(3) 0.036(2) Uani 1 d .
H3 H 0.1408(73) 0.5008(53) 0.2533(27) 0.043 Uiso 1 d .
C2 C 0.3056(8) 0.5594(5) 0.2563(3) 0.038(2) Uani 1 d .
H2 H 0.2779(76) 0.5935(55) 0.2340(29) 0.045 Uiso 1 d .
C11 C 0.3428(12) 0.3342(7) 0.2488(7) 0.098(5) Uani 1 d .
H11 H 0.2601(12) 0.3258(7) 0.2425(7) 0.118 Uiso 1 calc R
C12 C 0.4339(23) 0.3290(7) 0.2182(5) 0.111(6) Uani 1 d .
H12 H 0.4228(23) 0.3186(7) 0.1877(5) 0.133 Uiso 1 calc R
C13 C 0.5440(17) 0.3432(8) 0.2446(7) 0.104(6) Uani 1 d .
H13 H 0.6200(17) 0.3426(8) 0.2340(7) 0.125 Uiso 1 calc R
C14 C 0.5234(14) 0.3569(7) 0.2854(5) 0.087(4) Uani 1 d .
H14 H 0.5828(14) 0.3673(7) 0.3086(5) 0.105 Uiso 1 calc R
C15 C 0.4035(15) 0.3542(7) 0.2897(5) 0.082(4) Uani 1 d .
H15 H 0.3677(15) 0.3642(7) 0.3159(5) 0.098 Uiso 1 calc R
C16 C 0.1529(10) 0.7488(6) 0.2891(4) 0.063(3) Uani 1 d .
H16 H 0.1790(10) 0.7602(6) 0.2612(4) 0.075 Uiso 1 calc R
C17 C 0.2271(10) 0.7270(6) 0.3275(4) 0.066(3) Uani 1 d .
H17 H 0.3102(10) 0.7184(6) 0.3293(4) 0.079 Uiso 1 calc R
C18 C 0.1541(12) 0.7207(6) 0.3622(4) 0.067(3) Uani 1 d .
H18 H 0.1809(12) 0.7103(6) 0.3920(4) 0.080 Uiso 1 calc R
C19 C 0.0350(11) 0.7322(6) 0.3455(5) 0.074(4) Uani 1 d .
H19 H -0.0325(11) 0.7286(6) 0.3615(5) 0.089 Uiso 1 calc R
C20 C 0.0354(11) 0.7509(6) 0.2992(5) 0.071(3) Uani 1 d .
H20 H -0.0320(11) 0.7623(6) 0.2794(5) 0.086 Uiso 1 calc R
C21 C 0.3969(12) 0.5383(9) 0.1367(3) 0.082(4) Uani 1 d .
H21A H 0.3679(12) 0.4822(9) 0.1291(3) 0.123 Uiso 1 calc R
H21B H 0.4389(12) 0.5606(9) 0.1128(3) 0.123 Uiso 1 calc R
H21C H 0.3299(12) 0.5745(9) 0.1415(3) 0.123 Uiso 1 calc R
C22 C 0.5383(10) 0.6452(6) 0.1935(4) 0.064(3) Uani 1 d .
H22A H 0.5935(10) 0.6525(6) 0.2197(4) 0.096 Uiso 1 calc R
H22B H 0.4666(10) 0.6781(6) 0.1964(4) 0.096 Uiso 1 calc R
H22C H 0.5757(10) 0.6641(6) 0.1677(4) 0.096 Uiso 1 calc R
C23 C 0.6326(11) 0.4906(8) 0.1646(4) 0.083(4) Uani 1 d .
H23A H 0.6961(11) 0.4844(8) 0.1883(4) 0.124 Uiso 1 calc R
H23B H 0.6583(11) 0.5286(8) 0.1424(4) 0.124 Uiso 1 calc R
H23C H 0.6141(11) 0.4361(8) 0.1513(4) 0.124 Uiso 1 calc R
C24 C -0.0739(9) 0.4334(6) 0.2831(3) 0.057(3) Uani 1 d .
H24A H -0.0479(9) 0.4366(6) 0.2536(3) 0.086 Uiso 1 calc R
H24B H -0.1556(9) 0.4130(6) 0.2813(3) 0.086 Uiso 1 calc R
H24C H -0.0224(9) 0.3951(6) 0.3009(3) 0.086 Uiso 1 calc R
C25 C -0.1195(10) 0.5137(7) 0.3625(3) 0.062(3) Uani 1 d .
H25A H -0.1204(10) 0.5645(7) 0.3802(3) 0.094 Uiso 1 calc R
H25B H -0.0666(10) 0.4727(7) 0.3777(3) 0.094 Uiso 1 calc R
H25C H -0.1997(10) 0.4907(7) 0.3581(3) 0.094 Uiso 1 calc R
C26 C -0.1989(9) 0.5899(7) 0.2792(4) 0.075(3) Uani 1 d .
H26A H -0.2050(9) 0.6472(7) 0.2899(4) 0.113 Uiso 1 calc R
H26B H -0.2702(9) 0.5589(7) 0.2848(4) 0.113 Uiso 1 calc R
H26C H -0.1909(9) 0.5907(7) 0.2477(4) 0.113 Uiso 1 calc R
C27 C 0.1469(8) 0.1586(5) 0.4647(3) 0.038(2) Uani 1 d .
H27 H 0.1168(75) 0.1127(56) 0.4808(29) 0.046 Uiso 1 d .
C36 C 0.1382(7) 0.2421(6) 0.4854(3) 0.041(2) Uani 1 d .
C35 C 0.0431(8) 0.2645(7) 0.5107(3) 0.053(2) Uani 1 d .
H35 H -0.0152(8) 0.2240(7) 0.5155(3) 0.064 Uiso 1 calc R
C34 C 0.0333(10) 0.3447(9) 0.5287(3) 0.071(3) Uani 1 d .
H34 H -0.0296(10) 0.3571(9) 0.5460(3) 0.085 Uiso 1 calc R
C33 C 0.1170(9) 0.4065(7) 0.5210(3) 0.058(3) Uani 1 d .
H33 H 0.1086(9) 0.4615(7) 0.5315(3) 0.070 Uiso 1 calc R
C32 C 0.2130(8) 0.3854(6) 0.4974(3) 0.046(2) Uani 1 d .
H32 H 0.2708(8) 0.4265(6) 0.4932(3) 0.056 Uiso 1 calc R
C31 C 0.2266(7) 0.3040(5) 0.4796(2) 0.035(2) Uani 1 d .
C30 C 0.3339(7) 0.2827(5) 0.4575(3) 0.036(2) Uani 1 d .
H30 H 0.3734(73) 0.3336(54) 0.4445(27) 0.043 Uiso 1 d .
C29 C 0.3438(7) 0.2008(5) 0.4374(3) 0.037(2) Uani 1 d .
H29 H 0.3942(74) 0.1880(54) 0.4114(28) 0.045 Uiso 1 d .
C28 C 0.2458(8) 0.1377(5) 0.4399(3) 0.044(2) Uani 1 d .
H28 H 0.2768(79) 0.0836(61) 0.4413(30) 0.053 Uiso 1 d .
C37 C -0.0083(13) 0.2835(7) 0.3814(3) 0.073(4) Uani 1 d .
H37 H -0.0410(13) 0.3133(7) 0.4041(3) 0.087 Uiso 1 calc R
C38 C 0.1110(12) 0.2905(7) 0.3702(4) 0.072(4) Uani 1 d .
H38 H 0.1710(12) 0.3250(7) 0.3842(4) 0.087 Uiso 1 calc R
C39 C 0.1230(10) 0.2360(7) 0.3342(3) 0.060(3) Uani 1 d .
H39 H 0.1915(10) 0.2287(7) 0.3190(3) 0.072 Uiso 1 calc R
C40 C 0.0136(10) 0.1950(7) 0.3255(3) 0.061(3) Uani 1 d .
H40 H -0.0032(10) 0.1531(7) 0.3040(3) 0.073 Uiso 1 calc R
C41 C -0.0679(10) 0.2265(8) 0.3539(4) 0.070(3) Uani 1 d .
H41 H -0.1486(10) 0.2110(8) 0.3540(4) 0.084 Uiso 1 calc R
C42 C 0.4766(15) 0.2204(8) 0.5728(3) 0.081(4) Uani 1 d .
H42 H 0.4859(15) 0.2730(8) 0.5867(3) 0.097 Uiso 1 calc R
C43 C 0.5695(10) 0.1686(7) 0.5602(4) 0.065(3) Uani 1 d .
H43 H 0.6515(10) 0.1814(7) 0.5633(4) 0.078 Uiso 1 calc R
C44 C 0.5173(11) 0.0948(7) 0.5425(3) 0.067(3) Uani 1 d .
H44 H 0.5585(11) 0.0478(7) 0.5330(3) 0.081 Uiso 1 calc R
C45 C 0.3962(13) 0.1030(11) 0.5413(4) 0.097(5) Uani 1 d .
H45 H 0.3398(13) 0.0635(11) 0.5293(4) 0.116 Uiso 1 calc R
C46 C 0.3692(13) 0.1801(13) 0.5610(5) 0.105(6) Uani 1 d .
H46 H 0.2926(13) 0.2004(13) 0.5652(5) 0.126 Uiso 1 calc R
C47 C -0.0930(9) -0.0011(7) 0.4306(4) 0.070(3) Uani 1 d .
H47A H -0.0749(9) 0.0210(7) 0.4602(4) 0.105 Uiso 1 calc R
H47B H -0.1045(9) -0.0615(7) 0.4321(4) 0.105 Uiso 1 calc R
H47C H -0.1654(9) 0.0250(7) 0.4171(4) 0.105 Uiso 1 calc R
C48 C -0.0224(14) -0.0248(7) 0.3445(4) 0.091(4) Uani 1 d .
H48A H -0.0795(14) 0.0128(7) 0.3288(4) 0.137 Uiso 1 calc R
H48B H -0.0609(14) -0.0780(7) 0.3497(4) 0.137 Uiso 1 calc R
H48C H 0.0441(14) -0.0343(7) 0.3269(4) 0.137 Uiso 1 calc R
C49 C 0.1383(9) -0.0584(6) 0.4213(4) 0.070(3) Uani 1 d .
H49A H 0.1733(9) -0.0395(6) 0.4500(4) 0.105 Uiso 1 calc R
H49B H 0.2010(9) -0.0670(6) 0.4019(4) 0.105 Uiso 1 calc R
H49C H 0.0960(9) -0.1109(6) 0.4246(4) 0.105 Uiso 1 calc R
C50 C 0.5978(9) 0.2963(8) 0.4064(3) 0.064(3) Uani 1 d .
H50A H 0.5577(9) 0.2530(8) 0.3880(3) 0.095 Uiso 1 calc R
H50B H 0.6759(9) 0.3073(8) 0.3966(3) 0.095 Uiso 1 calc R
H50C H 0.5505(9) 0.3474(8) 0.4042(3) 0.095 Uiso 1 calc R
C51 C 0.6915(10) 0.3516(7) 0.4917(4) 0.076(3) Uani 1 d .
H51A H 0.6341(10) 0.3964(7) 0.4945(4) 0.114 Uiso 1 calc R
H51B H 0.7537(10) 0.3711(7) 0.4741(4) 0.114 Uiso 1 calc R
H51C H 0.7269(10) 0.3354(7) 0.5208(4) 0.114 Uiso 1 calc R
C52 C 0.7392(9) 0.1850(8) 0.4629(4) 0.075(3) Uani 1 d .
H52A H 0.7094(9) 0.1332(8) 0.4491(4) 0.112 Uiso 1 calc R
H52B H 0.7733(9) 0.1733(8) 0.4928(4) 0.112 Uiso 1 calc R
H52C H 0.8002(9) 0.2088(8) 0.4461(4) 0.112 Uiso 1 calc R

loop_
_atom_type_symbol
_atom_type_description
_atom_type_scat_dispersion_real
_atom_type_scat_dispersion_imag
_atom_type_scat_source
C C 0.0033 0.0016 'International Tables Vol C Tables 4.2.6.8 and 6.1.1.4'
H H 0.0000 0.0000 'International Tables Vol C Tables 4.2.6.8 and 6.1.1.4'
P P 0.1023 0.0942 'International Tables Vol C Tables 4.2.6.8 and 6.1.1.4'
Rh Rh -1.1178 0.9187 'International Tables Vol C Tables 4.2.6.8 and 6.1.1.4'

loop_
_geom_angle_atom_site_label_1
_geom_angle_atom_site_label_2
_geom_angle_atom_site_label_3
_geom_angle
C2 Rh1 C1 38.7(3)
C2 Rh1 P1 93.0(2)
C1 Rh1 P1 94.4(2)
C2 Rh1 C12 138.7(7)
C1 Rh1 C12 164.1(5)
P1 Rh1 C12 101.5(4)
C2 Rh1 C13 164.6(4)
C1 Rh1 C13 139.4(7)
P1 Rh1 C13 102.3(4)
C12 Rh1 C13 36.6(6)
C2 Rh1 C15 106.9(4)
C1 Rh1 C15 104.4(4)
P1 Rh1 C15 159.4(3)
C12 Rh1 C15 59.9(5)
C13 Rh1 C15 57.7(5)
C2 Rh1 C14 133.6(5)
C1 Rh1 C14 110.7(5)
P1 Rh1 C14 129.7(4)
C12 Rh1 C14 58.7(5)
C13 Rh1 C14 33.2(5)
C15 Rh1 C14 34.9(5)
C2 Rh1 C11 108.3(4)
C1 Rh1 C11 128.5(5)
P1 Rh1 C11 132.8(6)
C12 Rh1 C11 37.0(6)
C13 Rh1 C11 59.8(5)
C15 Rh1 C11 35.6(5)
C14 Rh1 C11 58.7(5)
C4 Rh2 C3 39.0(3)
C4 Rh2 P2 90.9(2)
C3 Rh2 P2 94.2(2)
C4 Rh2 C19 143.2(5)
C3 Rh2 C19 166.2(4)
P2 Rh2 C19 99.2(3)
C4 Rh2 C17 105.9(4)
C3 Rh2 C17 106.6(4)
P2 Rh2 C17 159.2(3)
C19 Rh2 C17 60.0(4)
C4 Rh2 C20 164.6(4)
C3 Rh2 C20 135.6(4)
P2 Rh2 C20 104.5(3)
C19 Rh2 C20 36.8(4)
C17 Rh2 C20 59.6(4)
C4 Rh2 C18 112.5(4)
C3 Rh2 C18 134.5(4)
P2 Rh2 C18 126.3(3)
C19 Rh2 C18 35.6(4)
C17 Rh2 C18 35.6(4)
C20 Rh2 C18 59.6(4)
C4 Rh2 C16 130.0(4)
C3 Rh2 C16 108.0(4)
P2 Rh2 C16 136.0(3)
C19 Rh2 C16 59.6(4)
C17 Rh2 C16 35.7(4)
C20 Rh2 C16 35.0(4)
C18 Rh2 C16 58.8(4)
C30 Rh4 C29 39.2(3)
C30 Rh4 P4 92.5(2)
C29 Rh4 P4 94.2(2)
C30 Rh4 C43 156.5(4)
C29 Rh4 C43 159.7(4)
P4 Rh4 C43 96.3(3)
C30 Rh4 C42 120.7(4)
C29 Rh4 C42 146.7(5)
P4 Rh4 C42 116.0(4)
C43 Rh4 C42 36.4(4)
C30 Rh4 C45 119.6(4)
C29 Rh4 C45 103.8(4)
P4 Rh4 C45 146.0(4)
C43 Rh4 C45 58.9(4)
C42 Rh4 C45 58.9(5)
C30 Rh4 C44 153.1(4)
C29 Rh4 C44 124.0(4)
P4 Rh4 C44 112.0(3)
C43 Rh4 C44 35.7(4)
C42 Rh4 C44 59.1(4)
C45 Rh4 C44 34.4(4)
C30 Rh4 C46 104.7(4)
C29 Rh4 C46 113.9(5)
P4 Rh4 C46 151.1(5)
C43 Rh4 C46 59.5(4)
C42 Rh4 C46 35.1(5)
C45 Rh4 C46 35.6(5)
C44 Rh4 C46 58.5(5)
C27 Rh3 C28 39.0(3)
C27 Rh3 P3 92.4(2)
C28 Rh3 P3 93.1(2)
C27 Rh3 C38 106.8(4)
C28 Rh3 C38 103.5(4)
P3 Rh3 C38 160.6(3)
C27 Rh3 C40 164.2(4)
C28 Rh3 C40 145.9(4)
P3 Rh3 C40 101.3(3)
C38 Rh3 C40 59.3(4)
C27 Rh3 C37 105.9(4)
C28 Rh3 C37 126.2(4)
P3 Rh3 C37 135.9(4)
C38 Rh3 C37 36.2(4)
C40 Rh3 C37 58.6(4)
C27 Rh3 C39 136.6(4)
C28 Rh3 C39 113.0(4)
P3 Rh3 C39 127.4(3)
C38 Rh3 C39 36.0(4)
C40 Rh3 C39 35.4(4)
C37 Rh3 C39 59.6(4)
C27 Rh3 C41 132.5(4)
C28 Rh3 C41 160.5(4)
P3 Rh3 C41 105.7(3)
C38 Rh3 C41 59.1(4)
C40 Rh3 C41 35.6(4)
C37 Rh3 C41 34.4(4)
C39 Rh3 C41 59.3(4)
C24 P2 C25 99.8(5)
C24 P2 C26 101.3(5)
C25 P2 C26 102.0(5)
C24 P2 Rh2 121.7(3)
C25 P2 Rh2 114.7(4)
C26 P2 Rh2 114.5(4)
C21 P1 C22 100.2(6)
C21 P1 C23 100.0(6)
C22 P1 C23 101.4(6)
C21 P1 Rh1 116.3(4)
C22 P1 Rh1 119.8(4)
C23 P1 Rh1 115.8(4)
C48 P3 C49 102.5(6)
C48 P3 C47 100.9(6)
C49 P3 C47 98.0(5)
C48 P3 Rh3 116.3(4)
C49 P3 Rh3 120.5(4)
C47 P3 Rh3 115.5(4)
C51 P4 C52 101.8(6)
C51 P4 C50 100.8(6)
C52 P4 C50 100.9(5)
C51 P4 Rh4 115.5(4)
C52 P4 Rh4 113.0(4)
C50 P4 Rh4 121.9(3)
C2 C1 C10 120.5(8)
C2 C1 Rh1 70.4(5)
C10 C1 Rh1 112.3(6)
C9 C10 C5 119.6(8)
C9 C10 C1 120.7(8)
C5 C10 C1 119.6(7)
C10 C9 C8 121.6(9)
C9 C8 C7 119.9(8)
C6 C7 C8 118.6(8)
C7 C6 C5 122.2(9)
C10 C5 C6 118.0(8)
C10 C5 C4 121.3(7)
C6 C5 C4 120.7(7)
C3 C4 C5 119.2(7)
C3 C4 Rh2 71.1(4)
C5 C4 Rh2 112.8(5)
C4 C3 C2 119.8(7)
C4 C3 Rh2 69.9(4)
C2 C3 Rh2 114.8(5)
C1 C2 C3 119.6(7)
C1 C2 Rh1 71.0(5)
C3 C2 Rh1 112.4(5)
C15 C11 C12 105.6(13)
C15 C11 Rh1 71.1(6)
C12 C11 Rh1 70.2(7)
C13 C12 C11 105.0(13)
C13 C12 Rh1 72.0(7)
C11 C12 Rh1 72.8(7)
C14 C13 C12 109.7(14)
C14 C13 Rh1 74.0(7)
C12 C13 Rh1 71.4(7)
C13 C14 C15 110.6(15)
C13 C14 Rh1 72.8(8)
C15 C14 Rh1 71.9(7)
C14 C15 C11 109.0(13)
C14 C15 Rh1 73.2(7)
C11 C15 Rh1 73.4(7)
C20 C16 C17 109.0(11)
C20 C16 Rh2 71.5(6)
C17 C16 Rh2 70.9(6)
C18 C17 C16 107.3(10)
C18 C17 Rh2 72.8(6)
C16 C17 Rh2 73.3(6)
C17 C18 C19 109.0(10)
C17 C18 Rh2 71.6(6)
C19 C18 Rh2 71.1(6)
C18 C19 C20 106.9(10)
C18 C19 Rh2 73.3(6)
C20 C19 Rh2 72.4(6)
C16 C20 C19 107.6(11)
C16 C20 Rh2 73.5(6)
C19 C20 Rh2 70.9(6)
C28 C27 C36 121.0(8)
C28 C27 Rh3 70.7(5)
C36 C27 Rh3 113.2(5)
C35 C36 C31 117.6(8)
C35 C36 C27 122.7(8)
C31 C36 C27 119.7(7)
C34 C35 C36 122.2(9)
C35 C34 C33 119.9(9)
C32 C33 C34 119.0(10)
C33 C32 C31 122.3(9)
C32 C31 C36 118.9(8)
C32 C31 C30 120.5(7)
C36 C31 C30 120.6(7)
C29 C30 C31 119.9(7)
C29 C30 Rh4 71.1(5)
C31 C30 Rh4 113.4(5)
C30 C29 C28 119.7(8)
C30 C29 Rh4 69.8(4)
C28 C29 Rh4 113.0(6)
C27 C28 C29 118.7(8)
C27 C28 Rh3 70.3(5)
C29 C28 Rh3 115.8(6)
C41 C37 C38 109.1(10)
C41 C37 Rh3 74.2(6)
C38 C37 Rh3 71.0(6)
C39 C38 C37 107.4(10)
C39 C38 Rh3 73.3(6)
C37 C38 Rh3 72.7(6)
C40 C39 C38 106.6(10)
C40 C39 Rh3 71.5(5)
C38 C39 Rh3 70.7(5)
C39 C40 C41 109.3(10)
C39 C40 Rh3 73.0(5)
C41 C40 Rh3 73.8(6)
C37 C41 C40 107.5(11)
C37 C41 Rh3 71.4(6)
C40 C41 Rh3 70.6(5)
C46 C42 C43 108.0(12)
C46 C42 Rh4 73.9(7)
C43 C42 Rh4 70.7(6)
C44 C43 C42 107.5(11)
C44 C43 Rh4 74.9(6)
C42 C43 Rh4 73.0(6)
C45 C44 C43 108.2(12)
C45 C44 Rh4 72.4(7)
C43 C44 Rh4 69.4(6)
C44 C45 C46 109.0(13)
C44 C45 Rh4 73.2(7)
C46 C45 Rh4 72.5(8)
C42 C46 C45 107.2(12)
C42 C46 Rh4 71.0(7)
C45 C46 Rh4 71.9(7)

loop_
_geom_bond_atom_site_label_1
_geom_bond_atom_site_label_2
_geom_bond_distance
Rh1 C2 2.138(8)
Rh1 C1 2.146(8)
Rh1 P1 2.209(3)
Rh1 C12 2.243(11)
Rh1 C13 2.251(12)
Rh1 C15 2.248(11)
Rh1 C14 2.265(12)
Rh1 C11 2.277(10)
Rh2 C4 2.129(8)
Rh2 C3 2.145(8)
Rh2 P2 2.217(3)
Rh2 C19 2.247(9)
Rh2 C17 2.261(9)
Rh2 C20 2.267(10)
Rh2 C18 2.276(9)
Rh2 C16 2.292(10)
Rh4 C30 2.128(8)
Rh4 C29 2.145(8)
Rh4 P4 2.214(3)
Rh4 C43 2.219(10)
Rh4 C42 2.249(9)
Rh4 C45 2.279(12)
Rh4 C44 2.290(10)
Rh4 C46 2.286(12)
Rh3 C27 2.130(8)
Rh3 C28 2.136(9)
Rh3 P3 2.225(2)
Rh3 C38 2.243(9)
Rh3 C40 2.259(9)
Rh3 C37 2.265(10)
Rh3 C39 2.278(9)
Rh3 C41 2.300(10)
P2 C24 1.823(9)
P2 C25 1.825(9)
P2 C26 1.832(10)
P1 C21 1.801(10)
P1 C22 1.819(10)
P1 C23 1.825(11)
P3 C48 1.801(10)
P3 C49 1.832(9)
P3 C47 1.832(10)
P4 C51 1.821(10)
P4 C52 1.822(10)
P4 C50 1.829(10)
C1 C2 1.419(12)
C1 C10 1.462(12)
C10 C9 1.378(12)
C10 C5 1.407(11)
C9 C8 1.386(13)
C8 C7 1.392(14)
C7 C6 1.387(13)
C6 C5 1.403(11)
C5 C4 1.469(11)
C4 C3 1.426(11)
C3 C2 1.485(11)
C11 C15 1.38(2)
C11 C12 1.43(2)
C12 C13 1.41(2)
C13 C14 1.29(2)
C14 C15 1.35(2)
C16 C20 1.369(15)
C16 C17 1.40(2)
C17 C18 1.39(2)
C18 C19 1.38(2)
C19 C20 1.42(2)
C27 C28 1.425(12)
C27 C36 1.461(12)
C36 C35 1.406(12)
C36 C31 1.407(11)
C35 C34 1.382(15)
C34 C33 1.38(2)
C33 C32 1.376(13)
C32 C31 1.402(12)
C31 C30 1.458(11)
C30 C29 1.433(11)
C29 C28 1.481(12)
C37 C41 1.35(2)
C37 C38 1.40(2)
C38 C39 1.40(2)
C39 C40 1.380(14)
C40 C41 1.395(15)
C42 C46 1.37(2)
C42 C43 1.40(2)
C43 C44 1.383(15)
C44 C45 1.35(2)
C45 C46 1.40(2)
